data_7234933
loop_
_publ_author_name
'Adonin, Sergey A.'
'Bondarenko, Mikhail A.'
'Novikov, Alexander S.'
'Abramov, Pavel A.'
'Sokolov, Maxim N.'
'Fedin, Vladimir P.'

_publ_section_title
;
 Halogen bonding in the structures of pentaiodobenzoic acid and its salts
;
_journal_issue 43
_journal_name_full CrystEngComm
_journal_page_first 6666
_journal_paper_doi 10.1039/C9CE01106D
_journal_volume 21
_journal_year 2019
_chemical_formula_sum 'C13 H16 I5 N O2'
_chemical_formula_weight 852.77
_space_group_crystal_system orthorhombic
_space_group_IT_number 33
_space_group_name_Hall 'P 2c -2n'
_space_group_name_H-M_alt 'P n a 21'
_atom_sites_solution_hydrogens geom
_atom_sites_solution_primary direct
_atom_sites_solution_secondary difmap
_audit_creation_method SHELXL-2017/1
_audit_update_record
;
2019-05-29 deposited with the CCDC.	2019-09-24 downloaded from the CCDC.
;
_cell_angle_alpha 90
_cell_angle_beta 90
_cell_angle_gamma 90
_cell_formula_units_Z 4
_cell_length_a 17.9973(6)
_cell_length_b 11.0540(5)
_cell_length_c 10.3194(4)
_cell_measurement_reflns_used 6009
_cell_measurement_temperature 130(2)
_cell_measurement_theta_max 28.8680
_cell_measurement_theta_min 3.8220
_cell_volume 2052.96(14)
_computing_cell_refinement 'CrysAlisPro 1.171.38.41 (Rigaku OD, 2015)'
_computing_data_collection 'CrysAlisPro 1.171.38.41 (Rigaku OD, 2015)'
_computing_data_reduction 'CrysAlisPro 1.171.38.41 (Rigaku OD, 2015)'
_computing_molecular_graphics 'ShelXle (H\"ubschle, 2011)'
_computing_publication_material 'CIFTAB-2014 (Sheldrick, 2014)'
_computing_structure_refinement 'SHELXL-2014 (Sheldrick, 2014)'
_computing_structure_solution 'SHELXS-2014 (Sheldrick, 2014)'
_diffrn_ambient_temperature 130(2)
_diffrn_detector 'CCD plate'
_diffrn_detector_area_resol_mean 10.6168
_diffrn_detector_type AtlasS2
_diffrn_measured_fraction_theta_full 0.996
_diffrn_measured_fraction_theta_max 0.919
_diffrn_measurement_device 'four-circle diffractometer'
_diffrn_measurement_device_type 'New Xcalibur, AtlasS2'
_diffrn_measurement_method '\w scans'
_diffrn_radiation_monochromator graphite
_diffrn_radiation_probe x-ray
_diffrn_radiation_source 'fine-focus sealed tube'
_diffrn_radiation_type MoK\a
_diffrn_radiation_wavelength 0.71073
_diffrn_reflns_av_R_equivalents 0.0385
_diffrn_reflns_av_unetI/netI 0.0437
_diffrn_reflns_Laue_measured_fraction_full 0.996
_diffrn_reflns_Laue_measured_fraction_max 0.919
_diffrn_reflns_limit_h_max 24
_diffrn_reflns_limit_h_min -24
_diffrn_reflns_limit_k_max 11
_diffrn_reflns_limit_k_min -14
_diffrn_reflns_limit_l_max 13
_diffrn_reflns_limit_l_min -13
_diffrn_reflns_number 14763
_diffrn_reflns_point_group_measured_fraction_full 0.979
_diffrn_reflns_point_group_measured_fraction_max 0.846
_diffrn_reflns_theta_full 25.500
_diffrn_reflns_theta_max 29.007
_diffrn_reflns_theta_min 3.524
_diffrn_source 'sealed X-ray tube'
_exptl_absorpt_coefficient_mu 7.578
_exptl_absorpt_correction_T_max 1.00000
_exptl_absorpt_correction_T_min 0.66536
_exptl_absorpt_correction_type multi-scan
_exptl_absorpt_process_details
;
CrysAlisPro 1.171.38.41 (Rigaku Oxford Diffraction, 2015)
Empirical absorption correction using spherical harmonics,
implemented in SCALE3 ABSPACK scaling algorithm.
;
_exptl_crystal_colour colorless
_exptl_crystal_density_diffrn 2.759
_exptl_crystal_description block
_exptl_crystal_F_000 1528
_exptl_crystal_size_max 0.180
_exptl_crystal_size_mid 0.120
_exptl_crystal_size_min 0.060
_refine_diff_density_max 1.331
_refine_diff_density_min -1.327
_refine_diff_density_rms 0.196
_refine_ls_abs_structure_details
;
 Flack x determined using 1709 quotients [(I+)-(I-)]/[(I+)+(I-)]
 (Parsons, Flack and Wagner, Acta Cryst. B69 (2013) 249-259).
;
_refine_ls_abs_structure_Flack -0.03(6)
_refine_ls_extinction_method none
_refine_ls_goodness_of_fit_ref 1.107
_refine_ls_hydrogen_treatment constr
_refine_ls_matrix_type full
_refine_ls_number_parameters 193
_refine_ls_number_reflns 4615
_refine_ls_number_restraints 25
_refine_ls_restrained_S_all 1.105
_refine_ls_R_factor_all 0.0417
_refine_ls_R_factor_gt 0.0385
_refine_ls_shift/su_max 0.000
_refine_ls_shift/su_mean 0.000
_refine_ls_structure_factor_coef Fsqd
_refine_ls_weighting_details 'w=1/[\s^2^(Fo^2^)+(0.0342P)^2^+11.3404P] where P=(Fo^2^+2Fc^2^)/3'
_refine_ls_weighting_scheme calc
_refine_ls_wR_factor_gt 0.0856
_refine_ls_wR_factor_ref 0.0874
_reflns_Friedel_coverage 0.748
_reflns_Friedel_fraction_full 0.959
_reflns_Friedel_fraction_max 0.764
_reflns_number_gt 4352
_reflns_number_total 4615
_reflns_threshold_expression >2\s(I)
_cod_data_source_file c9ce01106d2.cif
_cod_data_source_block SAC6I5COOHandEt3N_a
_cod_database_code 7234933
_shelx_shelxl_version_number 2017/1
_shelx_space_group_comment
;
The symmetry employed for this shelxl refinement is uniquely defined
by the following loop, which should always be used as a source of
symmetry information in preference to the above space-group names.
They are only intended as comments.
;
_shelx_estimated_absorpt_t_min 0.342
_shelx_estimated_absorpt_t_max 0.659

loop_
_space_group_symop_operation_xyz
'x, y, z'
'-x, -y, z+1/2'
'x+1/2, -y+1/2, z'
'-x+1/2, y+1/2, z+1/2'

loop_
_atom_site_label
_atom_site_type_symbol
_atom_site_fract_x
_atom_site_fract_y
_atom_site_fract_z
_atom_site_U_iso_or_equiv
_atom_site_adp_type
_atom_site_occupancy
_atom_site_site_symmetry_order
_atom_site_calc_flag
_atom_site_refinement_flags_posn
_atom_site_refinement_flags_adp
C1 C 0.5005(6) 0.2667(10) 0.5691(12) 0.0154(15) Uani 1 1 d . U
C2 C 0.4443(6) 0.2281(12) 0.4875(11) 0.017(3) Uani 1 1 d . .
C3 C 0.3763(6) 0.2949(11) 0.4843(11) 0.015(2) Uani 1 1 d . .
C4 C 0.3678(6) 0.3999(11) 0.5569(12) 0.017(2) Uani 1 1 d . .
C5 C 0.4261(6) 0.4368(11) 0.6371(12) 0.0153(15) Uani 1 1 d . U
C6 C 0.4934(6) 0.3706(11) 0.6465(12) 0.0153(14) Uani 1 1 d . U
C7 C 0.2982(7) 0.4738(11) 0.5433(10) 0.016(3) Uani 1 1 d . .
C8 C 0.1761(11) 0.5471(16) 0.2172(18) 0.051(5) Uani 1 1 d . .
H8A H 0.194893 0.602823 0.150913 0.076 Uiso 1 1 calc R U
H8B H 0.144081 0.486419 0.176391 0.076 Uiso 1 1 calc R U
H8C H 0.218047 0.506746 0.259667 0.076 Uiso 1 1 calc R U
C9 C 0.1338(10) 0.6144(17) 0.3128(18) 0.047(4) Uani 1 1 d . .
H9A H 0.102689 0.557325 0.363111 0.057 Uiso 1 1 calc R U
H9B H 0.100067 0.671263 0.267612 0.057 Uiso 1 1 calc R U
C10 C 0.2184(9) 0.7894(14) 0.3439(15) 0.037(4) Uani 1 1 d . .
H10A H 0.179628 0.848384 0.318800 0.044 Uiso 1 1 calc R U
H10B H 0.243579 0.762033 0.263823 0.044 Uiso 1 1 calc R U
C11 C 0.2750(11) 0.8524(17) 0.431(2) 0.056(5) Uani 1 1 d . .
H11A H 0.249127 0.893498 0.501671 0.084 Uiso 1 1 calc R U
H11B H 0.302900 0.911801 0.379726 0.084 Uiso 1 1 calc R U
H11C H 0.309384 0.792240 0.466441 0.084 Uiso 1 1 calc R U
C12 C 0.1404(9) 0.7028(16) 0.5275(17) 0.042(2) Uani 1 1 d . U
H12A H 0.173934 0.737057 0.594102 0.050 Uiso 1 1 calc R U
H12B H 0.123219 0.622941 0.558950 0.050 Uiso 1 1 calc R U
C13 C 0.0745(9) 0.7844(16) 0.5128(18) 0.043(2) Uani 1 1 d . U
H13A H 0.090774 0.863143 0.479761 0.064 Uiso 1 1 calc R U
H13B H 0.050435 0.795177 0.597235 0.064 Uiso 1 1 calc R U
H13C H 0.039137 0.748191 0.451878 0.064 Uiso 1 1 calc R U
N1 N 0.1829(7) 0.6854(12) 0.4058(12) 0.041(2) Uani 1 1 d . U
H1 H 0.224458 0.629255 0.428892 0.049 Uiso 1 1 calc R U
O1 O 0.2441(5) 0.4554(8) 0.6157(8) 0.0205(19) Uani 1 1 d . .
O2 O 0.3006(5) 0.5494(9) 0.4506(10) 0.031(2) Uani 1 1 d . .
I1 I 0.28514(4) 0.23416(9) 0.37428(10) 0.0288(2) Uani 1 1 d . .
I2 I 0.45483(5) 0.07678(8) 0.36724(9) 0.0264(2) Uani 1 1 d . .
I3 I 0.60077(4) 0.16660(7) 0.58001(9) 0.02055(18) Uani 1 1 d . .
I4 I 0.57758(4) 0.42471(8) 0.77426(8) 0.0254(2) Uani 1 1 d . .
I5 I 0.40859(4) 0.59555(8) 0.74754(9) 0.0252(2) Uani 1 1 d . .

loop_
_atom_site_aniso_label
_atom_site_aniso_U_11
_atom_site_aniso_U_22
_atom_site_aniso_U_33
_atom_site_aniso_U_23
_atom_site_aniso_U_13
_atom_site_aniso_U_12
C1 0.012(3) 0.012(4) 0.022(3) 0.000(3) 0.001(3) -0.002(3)
C2 0.011(5) 0.028(7) 0.014(6) 0.001(5) 0.003(5) -0.002(5)
C3 0.008(5) 0.018(6) 0.020(6) 0.001(5) -0.001(5) -0.006(5)
C4 0.014(5) 0.013(6) 0.022(6) 0.003(5) 0.003(5) -0.005(5)
C5 0.012(3) 0.012(4) 0.022(3) 0.000(3) 0.001(3) -0.002(3)
C6 0.012(3) 0.012(3) 0.022(3) 0.000(3) 0.001(3) -0.003(3)
C7 0.018(6) 0.016(6) 0.014(6) 0.008(4) -0.004(5) 0.001(5)
C8 0.070(12) 0.031(9) 0.052(11) -0.004(8) -0.020(10) 0.011(9)
C9 0.047(10) 0.043(10) 0.052(10) 0.007(8) -0.024(8) -0.006(8)
C10 0.037(8) 0.033(9) 0.041(10) 0.003(7) 0.007(7) 0.006(7)
C11 0.065(12) 0.032(10) 0.071(13) -0.001(9) -0.006(11) -0.010(9)
C12 0.040(5) 0.046(5) 0.040(5) 0.014(4) 0.013(4) 0.020(4)
C13 0.040(5) 0.046(6) 0.041(5) 0.014(4) 0.014(4) 0.021(4)
N1 0.038(5) 0.045(6) 0.039(5) 0.014(4) 0.013(4) 0.020(4)
O1 0.014(4) 0.023(5) 0.024(4) 0.007(4) 0.001(4) 0.000(4)
O2 0.019(4) 0.031(6) 0.044(6) 0.027(5) 0.003(4) 0.006(4)
I1 0.0193(4) 0.0377(5) 0.0293(4) -0.0032(4) -0.0071(4) 0.0003(4)
I2 0.0217(4) 0.0263(5) 0.0311(4) -0.0114(4) -0.0045(4) 0.0036(3)
I3 0.0116(3) 0.0224(4) 0.0277(4) -0.0036(3) -0.0032(4) 0.0052(3)
I4 0.0130(4) 0.0288(5) 0.0344(5) -0.0124(4) -0.0073(4) 0.0020(3)
I5 0.0175(4) 0.0186(4) 0.0396(5) -0.0071(4) 0.0014(4) 0.0005(3)

loop_
_atom_type_symbol
_atom_type_description
_atom_type_scat_dispersion_real
_atom_type_scat_dispersion_imag
_atom_type_scat_source
C C 0.0033 0.0016 'International Tables Vol C Tables 4.2.6.8 and 6.1.1.4'
H H 0.0000 0.0000 'International Tables Vol C Tables 4.2.6.8 and 6.1.1.4'
N N 0.0061 0.0033 'International Tables Vol C Tables 4.2.6.8 and 6.1.1.4'
O O 0.0106 0.0060 'International Tables Vol C Tables 4.2.6.8 and 6.1.1.4'
I I -0.4742 1.8119 'International Tables Vol C Tables 4.2.6.8 and 6.1.1.4'

loop_
_geom_angle_atom_site_label_1
_geom_angle_atom_site_label_2
_geom_angle_atom_site_label_3
_geom_angle
C2 C1 C6 122.2(11)
C2 C1 I3 119.6(9)
C6 C1 I3 118.3(8)
C1 C2 C3 118.7(11)
C1 C2 I2 122.8(9)
C3 C2 I2 118.5(8)
C4 C3 C2 120.9(11)
C4 C3 I1 118.1(8)
C2 C3 I1 121.0(8)
C3 C4 C5 118.7(11)
C3 C4 C7 119.7(11)
C5 C4 C7 121.5(11)
C4 C5 C6 122.1(11)
C4 C5 I5 116.7(8)
C6 C5 I5 121.2(8)
C1 C6 C5 117.4(11)
C1 C6 I4 121.7(9)
C5 C6 I4 120.9(9)
O1 C7 O2 125.8(11)
O1 C7 C4 120.5(10)
O2 C7 C4 113.6(10)
C9 C8 H8A 109.5
C9 C8 H8B 109.5
H8A C8 H8B 109.5
C9 C8 H8C 109.5
H8A C8 H8C 109.5
H8B C8 H8C 109.5
C8 C9 N1 112.8(15)
C8 C9 H9A 109.0
N1 C9 H9A 109.0
C8 C9 H9B 109.0
N1 C9 H9B 109.0
H9A C9 H9B 107.8
N1 C10 C11 113.2(14)
N1 C10 H10A 108.9
C11 C10 H10A 108.9
N1 C10 H10B 108.9
C11 C10 H10B 108.9
H10A C10 H10B 107.7
C10 C11 H11A 109.5
C10 C11 H11B 109.5
H11A C11 H11B 109.5
C10 C11 H11C 109.5
H11A C11 H11C 109.5
H11B C11 H11C 109.5
N1 C12 C13 113.7(14)
N1 C12 H12A 108.8
C13 C12 H12A 108.8
N1 C12 H12B 108.8
C13 C12 H12B 108.8
H12A C12 H12B 107.7
C12 C13 H13A 109.5
C12 C13 H13B 109.5
H13A C13 H13B 109.5
C12 C13 H13C 109.5
H13A C13 H13C 109.5
H13B C13 H13C 109.5
C10 N1 C12 119.5(13)
C10 N1 C9 112.6(12)
C12 N1 C9 107.5(14)
C10 N1 H1 105.4
C12 N1 H1 105.4
C9 N1 H1 105.4

loop_
_geom_bond_atom_site_label_1
_geom_bond_atom_site_label_2
_geom_bond_distance
C1 C2 1.383(16)
C1 C6 1.405(17)
C1 I3 2.120(11)
C2 C3 1.429(16)
C2 I2 2.091(13)
C3 C4 1.390(17)
C3 I1 2.106(11)
C4 C5 1.397(16)
C4 C7 1.502(16)
C5 C6 1.417(17)
C5 I5 2.117(12)
C6 I4 2.096(12)
C7 O1 1.245(14)
C7 O2 1.271(14)
C8 C9 1.45(3)
C8 H8A 0.9800
C8 H8B 0.9800
C8 H8C 0.9800
C9 N1 1.52(2)
C9 H9A 0.9900
C9 H9B 0.9900
C10 N1 1.462(19)
C10 C11 1.52(2)
C10 H10A 0.9900
C10 H10B 0.9900
C11 H11A 0.9800
C11 H11B 0.9800
C11 H11C 0.9800
C12 N1 1.483(19)
C12 C13 1.50(2)
C12 H12A 0.9900
C12 H12B 0.9900
C13 H13A 0.9800
C13 H13B 0.9800
C13 H13C 0.9800
N1 H1 1.0000
